data_4121397
loop_
_publ_author_name
'Zhengren Xu'
'Qian Wang'
'Jieping Zhu'

_publ_section_title
;
 Enantioselective Total Syntheses of Leuconolam-Leuconoxine-Mersicarpine
 Group Monoterpene Indole Alkaloids
;
_journal_name_full 'Journal of the American Chemical Society'
_journal_page_first 19127
_journal_page_last 19130
_journal_paper_doi 10.1021/ja4115192
_journal_volume 135
_journal_year 2013
_chemical_absolute_configuration ad
_chemical_formula_moiety 'C19 H22 N2 O3, C H4 O'
_chemical_formula_sum 'C20 H26 N2 O4'
_chemical_formula_weight 358.43
_chemical_name_systematic
; 
 ? 
;
_space_group_IT_number 19
_symmetry_cell_setting orthorhombic
_symmetry_space_group_name_Hall 'P 2ac 2ab'
_symmetry_space_group_name_H-M 'P 21 21 21'
_atom_sites_solution_hydrogens geom
_atom_sites_solution_primary direct
_atom_sites_solution_secondary difmap
_audit_creation_method SHELXL-97
_cell_angle_alpha 90.00
_cell_angle_beta 90.00
_cell_angle_gamma 90.00
_cell_formula_units_Z 4
_cell_length_a 8.05042(13)
_cell_length_b 14.5426(2)
_cell_length_c 15.2311(3)
_cell_measurement_reflns_used 23507
_cell_measurement_temperature 140(2)
_cell_measurement_theta_max 73.0880
_cell_measurement_theta_min 5.4350
_cell_volume 1783.17(5)
_computing_cell_refinement
; 
CrysAlisPro, Agilent Technologies, 
Version 1.171.36.28 (release 01-02-2013 CrysAlis171 .NET) 
(compiled Feb  1 2013,16:14:44) 
;
_computing_data_collection
; 
CrysAlisPro, Agilent Technologies, 
Version 1.171.36.28 (release 01-02-2013 CrysAlis171 .NET) 
(compiled Feb  1 2013,16:14:44) 
;
_computing_data_reduction
; 
CrysAlisPro, Agilent Technologies, 
Version 1.171.36.28 (release 01-02-2013 CrysAlis171 .NET) 
(compiled Feb  1 2013,16:14:44) 
;
_computing_molecular_graphics 'Bruker SHELXTL'
_computing_publication_material 'Bruker SHELXTL'
_computing_structure_refinement 'SHELXL-97 (Sheldrick, 1997)'
_computing_structure_solution 'SHELXS-97 (Sheldrick, 1990)'
_diffrn_ambient_temperature 140(2)
_diffrn_detector_area_resol_mean 10.2665
_diffrn_measured_fraction_theta_full 0.984
_diffrn_measured_fraction_theta_max 0.984
_diffrn_measurement_device_type 'SuperNova, Dual, Cu at zero, Atlas'
_diffrn_measurement_method '\w scans'
_diffrn_radiation_monochromator mirror
_diffrn_radiation_source 'SuperNova (Cu) x-ray Source'
_diffrn_radiation_type 'Cu K\a'
_diffrn_radiation_wavelength 1.54178
_diffrn_reflns_av_R_equivalents 0.0419
_diffrn_reflns_av_sigmaI/netI 0.0151
_diffrn_reflns_limit_h_max 9
_diffrn_reflns_limit_h_min -9
_diffrn_reflns_limit_k_max 17
_diffrn_reflns_limit_k_min -17
_diffrn_reflns_limit_l_max 18
_diffrn_reflns_limit_l_min -18
_diffrn_reflns_number 29841
_diffrn_reflns_theta_full 73.68
_diffrn_reflns_theta_max 73.68
_diffrn_reflns_theta_min 6.28
_exptl_absorpt_coefficient_mu 0.758
_exptl_absorpt_correction_T_max 1.00000
_exptl_absorpt_correction_T_min 0.21448
_exptl_absorpt_correction_type multi-scan
_exptl_absorpt_process_details
; 
CrysAlisPro, Agilent Technologies, 
Version 1.171.36.28 (release 01-02-2013 CrysAlis171 .NET) 
(compiled Feb  1 2013,16:14:44) 
empirical absorption correction using spherical harmonics, 
 implemented in SCALE3 ABSPACK scaling algorithm. 
;
_exptl_crystal_colour colourless
_exptl_crystal_density_diffrn 1.335
_exptl_crystal_description prism
_exptl_crystal_F_000 768
_exptl_crystal_size_max 0.48
_exptl_crystal_size_mid 0.34
_exptl_crystal_size_min 0.24
_refine_diff_density_max 0.333
_refine_diff_density_min -0.186
_refine_diff_density_rms 0.035
_refine_ls_abs_structure_details 'Flack H D (1983), Acta Cryst. A39, 876-881'
_refine_ls_abs_structure_Flack 0.07(16)
_refine_ls_extinction_coef 0.0065(5)
_refine_ls_extinction_expression Fc^*^=kFc[1+0.001xFc^2^\l^3^/sin(2\q)]^-1/4^
_refine_ls_extinction_method SHELXL
_refine_ls_goodness_of_fit_ref 1.068
_refine_ls_hydrogen_treatment mixed
_refine_ls_matrix_type full
_refine_ls_number_parameters 245
_refine_ls_number_reflns 3527
_refine_ls_number_restraints 0
_refine_ls_restrained_S_all 1.068
_refine_ls_R_factor_all 0.0305
_refine_ls_R_factor_gt 0.0304
_refine_ls_shift/su_max 0.000
_refine_ls_shift/su_mean 0.000
_refine_ls_structure_factor_coef Fsqd
_refine_ls_weighting_details 'calc w=1/[\s^2^(Fo^2^)+(0.0403P)^2^+0.5451P] where P=(Fo^2^+2Fc^2^)/3'
_refine_ls_weighting_scheme calc
_refine_ls_wR_factor_gt 0.0790
_refine_ls_wR_factor_ref 0.0794
_reflns_number_gt 3516
_reflns_number_total 3527
_reflns_threshold_expression >2sigma(I)
_cod_data_source_file ja4115192_si_004.cif
_cod_data_source_block xzrv-68b
_cod_database_code 4121397

loop_
_symmetry_equiv_pos_as_xyz
'x, y, z'
'-x+1/2, -y, z+1/2'
'-x, y+1/2, -z+1/2'
'x+1/2, -y+1/2, -z'

loop_
_atom_site_label
_atom_site_type_symbol
_atom_site_fract_x
_atom_site_fract_y
_atom_site_fract_z
_atom_site_U_iso_or_equiv
_atom_site_adp_type
_atom_site_occupancy
_atom_site_symmetry_multiplicity
_atom_site_calc_flag
_atom_site_refinement_flags
O1 O 0.50236(13) 0.12579(7) 0.12729(7) 0.0263(2) Uani 1 1 d .
O2 O 0.04084(11) 0.24128(7) 0.28469(7) 0.0201(2) Uani 1 1 d .
H2 H 0.008(3) 0.2422(14) 0.3388(14) 0.034(5) Uiso 1 1 d .
O3 O 0.40633(16) 0.23332(8) 0.55167(7) 0.0324(3) Uani 1 1 d .
N1 N 0.47822(13) 0.19987(7) 0.25917(7) 0.0166(2) Uani 1 1 d .
N2 N 0.37310(14) 0.21390(8) 0.40618(7) 0.0178(2) Uani 1 1 d .
C1 C 0.35242(16) 0.24576(9) 0.31415(8) 0.0155(3) Uani 1 1 d .
C2 C 0.37227(17) 0.35186(9) 0.30638(9) 0.0189(3) Uani 1 1 d .
C3 C 0.55895(17) 0.37672(9) 0.31621(10) 0.0224(3) Uani 1 1 d .
H3A H 0.5722 0.4437 0.3071 0.027 Uiso 1 1 calc R
H3B H 0.5943 0.3627 0.3770 0.027 Uiso 1 1 calc R
C4 C 0.67324(18) 0.32630(9) 0.25280(10) 0.0239(3) Uani 1 1 d .
H4A H 0.7899 0.3450 0.2629 0.029 Uiso 1 1 calc R
H4B H 0.6433 0.3416 0.1915 0.029 Uiso 1 1 calc R
C5 C 0.65391(16) 0.22340(9) 0.26833(9) 0.0197(3) Uani 1 1 d .
H5A H 0.7207 0.1886 0.2250 0.024 Uiso 1 1 calc R
H5B H 0.6934 0.2072 0.3279 0.024 Uiso 1 1 calc R
C6 C 0.41745(18) 0.15975(9) 0.18578(9) 0.0183(3) Uani 1 1 d .
C7 C 0.23047(17) 0.16447(9) 0.18770(9) 0.0196(3) Uani 1 1 d .
H7A H 0.1808 0.1039 0.1738 0.024 Uiso 1 1 calc R
H7B H 0.1886 0.2106 0.1453 0.024 Uiso 1 1 calc R
C8 C 0.19143(16) 0.19286(9) 0.28145(9) 0.0169(3) Uani 1 1 d .
C9 C 0.19419(16) 0.11043(9) 0.34272(8) 0.0175(3) Uani 1 1 d .
C10 C 0.10148(18) 0.03034(10) 0.33665(9) 0.0223(3) Uani 1 1 d .
H10 H 0.0271 0.0212 0.2890 0.027 Uiso 1 1 calc R
C11 C 0.11912(19) -0.03627(10) 0.40122(10) 0.0263(3) Uani 1 1 d .
H11 H 0.0553 -0.0911 0.3984 0.032 Uiso 1 1 calc R
C12 C 0.2298(2) -0.02291(10) 0.46982(10) 0.0265(3) Uani 1 1 d .
H12 H 0.2415 -0.0694 0.5132 0.032 Uiso 1 1 calc R
C13 C 0.32428(19) 0.05719(10) 0.47663(9) 0.0240(3) Uani 1 1 d .
H13 H 0.4006 0.0659 0.5235 0.029 Uiso 1 1 calc R
C14 C 0.30229(16) 0.12367(9) 0.41225(8) 0.0181(3) Uani 1 1 d .
C15 C 0.37998(18) 0.26812(10) 0.47989(9) 0.0231(3) Uani 1 1 d .
C16 C 0.3434(2) 0.36923(11) 0.47088(10) 0.0290(3) Uani 1 1 d .
H16A H 0.4468 0.4041 0.4823 0.035 Uiso 1 1 calc R
H16B H 0.2617 0.3869 0.5165 0.035 Uiso 1 1 calc R
C17 C 0.27546(19) 0.39766(10) 0.38110(10) 0.0247(3) Uani 1 1 d .
H17A H 0.2829 0.4653 0.3750 0.030 Uiso 1 1 calc R
H17B H 0.1569 0.3801 0.3770 0.030 Uiso 1 1 calc R
C18 C 0.30492(17) 0.38273(9) 0.21605(9) 0.0217(3) Uani 1 1 d .
H18A H 0.3513 0.3416 0.1704 0.026 Uiso 1 1 calc R
H18B H 0.1828 0.3747 0.2158 0.026 Uiso 1 1 calc R
C19 C 0.3442(2) 0.48215(10) 0.19075(11) 0.0312(3) Uani 1 1 d .
H19A H 0.3086 0.5234 0.2380 0.047 Uiso 1 1 calc R
H19B H 0.2852 0.4979 0.1365 0.047 Uiso 1 1 calc R
H19C H 0.4641 0.4888 0.1815 0.047 Uiso 1 1 calc R
O4 O 0.7157(2) 0.17979(19) -0.00680(11) 0.0853(8) Uani 1 1 d .
H4 H 0.645(4) 0.165(2) 0.034(2) 0.094(11) Uiso 1 1 d .
C20 C 0.8706(3) 0.17336(19) 0.02894(15) 0.0571(6) Uani 1 1 d .
H20A H 0.9533 0.1935 -0.0142 0.086 Uiso 1 1 calc R
H20B H 0.8926 0.1094 0.0455 0.086 Uiso 1 1 calc R
H20C H 0.8772 0.2126 0.0812 0.086 Uiso 1 1 calc R

loop_
_atom_site_aniso_label
_atom_site_aniso_U_11
_atom_site_aniso_U_22
_atom_site_aniso_U_33
_atom_site_aniso_U_23
_atom_site_aniso_U_13
_atom_site_aniso_U_12
O1 0.0264(5) 0.0315(5) 0.0212(5) -0.0073(4) 0.0066(4) 0.0007(4)
O2 0.0145(4) 0.0282(5) 0.0178(5) 0.0013(4) 0.0008(4) 0.0034(4)
O3 0.0427(6) 0.0380(6) 0.0164(5) -0.0010(4) -0.0068(5) -0.0077(5)
N1 0.0136(5) 0.0177(5) 0.0186(5) -0.0007(4) 0.0009(4) 0.0006(4)
N2 0.0190(5) 0.0200(5) 0.0142(5) 0.0005(4) -0.0014(4) -0.0009(4)
C1 0.0139(6) 0.0189(6) 0.0137(6) -0.0021(5) 0.0003(5) 0.0008(5)
C2 0.0180(6) 0.0163(6) 0.0223(7) -0.0003(5) -0.0009(5) 0.0003(5)
C3 0.0205(7) 0.0175(6) 0.0294(7) 0.0004(6) -0.0043(6) -0.0034(5)
C4 0.0164(6) 0.0233(7) 0.0321(8) 0.0057(6) -0.0006(6) -0.0026(5)
C5 0.0137(6) 0.0211(6) 0.0243(7) 0.0018(5) 0.0004(5) -0.0002(5)
C6 0.0214(7) 0.0171(6) 0.0165(6) 0.0017(5) 0.0023(5) -0.0007(5)
C7 0.0193(7) 0.0239(6) 0.0156(6) 0.0001(5) -0.0003(5) -0.0022(5)
C8 0.0142(6) 0.0196(6) 0.0169(6) -0.0006(5) -0.0010(5) -0.0003(5)
C9 0.0159(6) 0.0206(6) 0.0160(6) -0.0014(5) 0.0029(5) 0.0013(5)
C10 0.0202(7) 0.0236(7) 0.0231(7) -0.0032(5) 0.0024(5) -0.0029(5)
C11 0.0285(7) 0.0203(7) 0.0301(8) 0.0006(6) 0.0092(6) -0.0032(6)
C12 0.0332(8) 0.0231(7) 0.0232(7) 0.0062(6) 0.0071(6) 0.0027(6)
C13 0.0269(7) 0.0267(7) 0.0183(6) 0.0039(5) 0.0016(6) 0.0038(6)
C14 0.0171(6) 0.0207(6) 0.0166(6) -0.0017(5) 0.0027(5) 0.0012(5)
C15 0.0214(7) 0.0294(7) 0.0186(6) -0.0036(6) -0.0019(5) -0.0047(6)
C16 0.0360(9) 0.0275(7) 0.0234(7) -0.0102(6) 0.0004(6) -0.0025(7)
C17 0.0273(7) 0.0198(6) 0.0269(7) -0.0048(5) 0.0006(6) 0.0021(5)
C18 0.0204(6) 0.0206(6) 0.0242(7) 0.0036(5) -0.0009(5) 0.0013(5)
C19 0.0311(8) 0.0235(7) 0.0390(9) 0.0107(7) -0.0004(7) 0.0000(6)
O4 0.0350(8) 0.181(2) 0.0393(8) 0.0355(11) 0.0073(7) -0.0017(11)
C20 0.0343(10) 0.0915(18) 0.0455(11) 0.0070(11) 0.0054(9) -0.0060(11)

loop_
_atom_type_symbol
_atom_type_description
_atom_type_scat_dispersion_real
_atom_type_scat_dispersion_imag
_atom_type_scat_source
C C 0.0181 0.0091 'International Tables Vol C Tables 4.2.6.8 and 6.1.1.4'
H H 0.0000 0.0000 'International Tables Vol C Tables 4.2.6.8 and 6.1.1.4'
N N 0.0311 0.0180 'International Tables Vol C Tables 4.2.6.8 and 6.1.1.4'
O O 0.0492 0.0322 'International Tables Vol C Tables 4.2.6.8 and 6.1.1.4'

loop_
_geom_angle_atom_site_label_1
_geom_angle_atom_site_label_2
_geom_angle_atom_site_label_3
_geom_angle
C8 O2 H2 107.8(13)
C6 N1 C5 122.00(11)
C6 N1 C1 114.61(11)
C5 N1 C1 120.30(11)
C15 N2 C14 119.27(11)
C15 N2 C1 126.65(11)
C14 N2 C1 107.56(10)
N1 C1 N2 108.54(10)
N1 C1 C2 109.59(10)
N2 C1 C2 111.69(10)
N1 C1 C8 99.40(10)
N2 C1 C8 103.67(10)
C2 C1 C8 122.73(11)
C17 C2 C18 110.89(11)
C17 C2 C3 108.63(11)
C18 C2 C3 110.96(11)
C17 C2 C1 108.81(11)
C18 C2 C1 108.65(11)
C3 C2 C1 108.84(11)
C4 C3 C2 114.31(12)
C4 C3 H3A 108.7
C2 C3 H3A 108.7
C4 C3 H3B 108.7
C2 C3 H3B 108.7
H3A C3 H3B 107.6
C3 C4 C5 108.24(11)
C3 C4 H4A 110.0
C5 C4 H4A 110.0
C3 C4 H4B 110.0
C5 C4 H4B 110.0
H4A C4 H4B 108.4
N1 C5 C4 108.31(11)
N1 C5 H5A 110.0
C4 C5 H5A 110.0
N1 C5 H5B 110.0
C4 C5 H5B 110.0
H5A C5 H5B 108.4
O1 C6 N1 124.91(13)
O1 C6 C7 126.08(13)
N1 C6 C7 109.01(11)
C6 C7 C8 103.72(11)
C6 C7 H7A 111.0
C8 C7 H7A 111.0
C6 C7 H7B 111.0
C8 C7 H7B 111.0
H7A C7 H7B 109.0
O2 C8 C9 112.78(11)
O2 C8 C7 110.38(11)
C9 C8 C7 111.09(11)
O2 C8 C1 116.83(10)
C9 C8 C1 100.24(10)
C7 C8 C1 104.93(10)
C14 C9 C10 120.42(12)
C14 C9 C8 111.68(11)
C10 C9 C8 127.88(12)
C9 C10 C11 118.96(13)
C9 C10 H10 120.5
C11 C10 H10 120.5
C12 C11 C10 120.12(13)
C12 C11 H11 119.9
C10 C11 H11 119.9
C11 C12 C13 121.56(13)
C11 C12 H12 119.2
C13 C12 H12 119.2
C14 C13 C12 117.35(14)
C14 C13 H13 121.3
C12 C13 H13 121.3
C9 C14 C13 121.58(13)
C9 C14 N2 109.14(11)
C13 C14 N2 129.22(13)
O3 C15 N2 120.01(13)
O3 C15 C16 121.29(13)
N2 C15 C16 118.58(12)
C15 C16 C17 114.54(12)
C15 C16 H16A 108.6
C17 C16 H16A 108.6
C15 C16 H16B 108.6
C17 C16 H16B 108.6
H16A C16 H16B 107.6
C16 C17 C2 111.39(12)
C16 C17 H17A 109.3
C2 C17 H17A 109.3
C16 C17 H17B 109.3
C2 C17 H17B 109.3
H17A C17 H17B 108.0
C19 C18 C2 115.24(12)
C19 C18 H18A 108.5
C2 C18 H18A 108.5
C19 C18 H18B 108.5
C2 C18 H18B 108.5
H18A C18 H18B 107.5
C18 C19 H19A 109.5
C18 C19 H19B 109.5
H19A C19 H19B 109.5
C18 C19 H19C 109.5
H19A C19 H19C 109.5
H19B C19 H19C 109.5
C20 O4 H4 107(2)
O4 C20 H20A 109.5
O4 C20 H20B 109.5
H20A C20 H20B 109.5
O4 C20 H20C 109.5
H20A C20 H20C 109.5
H20B C20 H20C 109.5

loop_
_geom_bond_atom_site_label_1
_geom_bond_atom_site_label_2
_geom_bond_distance
O1 C6 1.2268(17)
O2 C8 1.4027(16)
O2 H2 0.87(2)
O3 C15 1.2232(18)
N1 C6 1.3524(17)
N1 C5 1.4618(16)
N1 C1 1.4739(16)
N2 C15 1.3731(18)
N2 C14 1.4336(17)
N2 C1 1.4856(16)
C1 C2 1.5557(17)
C1 C8 1.5873(17)
C2 C17 1.5319(19)
C2 C18 1.5454(19)
C2 C3 1.5529(18)
C3 C4 1.522(2)
C3 H3A 0.9900
C3 H3B 0.9900
C4 C5 1.5230(18)
C4 H4A 0.9900
C4 H4B 0.9900
C5 H5A 0.9900
C5 H5B 0.9900
C6 C7 1.5071(19)
C7 C8 1.5194(18)
C7 H7A 0.9900
C7 H7B 0.9900
C8 C9 1.5193(18)
C9 C14 1.3842(19)
C9 C10 1.3864(19)
C10 C11 1.388(2)
C10 H10 0.9500
C11 C12 1.387(2)
C11 H11 0.9500
C12 C13 1.395(2)
C12 H12 0.9500
C13 C14 1.3883(19)
C13 H13 0.9500
C15 C16 1.506(2)
C16 C17 1.530(2)
C16 H16A 0.9900
C16 H16B 0.9900
C17 H17A 0.9900
C17 H17B 0.9900
C18 C19 1.5294(19)
C18 H18A 0.9900
C18 H18B 0.9900
C19 H19A 0.9800
C19 H19B 0.9800
C19 H19C 0.9800
O4 C20 1.364(3)
O4 H4 0.87(3)
C20 H20A 0.9800
C20 H20B 0.9800
C20 H20C 0.9800

loop_
_geom_hbond_atom_site_label_D
_geom_hbond_atom_site_label_H
_geom_hbond_atom_site_label_A
_geom_hbond_distance_DH
_geom_hbond_distance_HA
_geom_hbond_distance_DA
_geom_hbond_angle_DHA
_geom_hbond_site_symmetry_A
O2 H2 O3 0.87(2) 1.89(2) 2.7425(14) 167(2) 4_456
O4 H4 O1 0.87(3) 1.91(4) 2.7816(19) 176(3) .

loop_
_geom_torsion_atom_site_label_1
_geom_torsion_atom_site_label_2
_geom_torsion_atom_site_label_3
_geom_torsion_atom_site_label_4
_geom_torsion
C6 N1 C1 N2 129.94(11)
C5 N1 C1 N2 -69.56(14)
C6 N1 C1 C2 -107.84(12)
C5 N1 C1 C2 52.65(15)
C6 N1 C1 C8 21.99(13)
C5 N1 C1 C8 -177.51(11)
C15 N2 C1 N1 131.82(13)
C14 N2 C1 N1 -77.19(12)
C15 N2 C1 C2 10.89(18)
C14 N2 C1 C2 161.89(10)
C15 N2 C1 C8 -123.18(13)
C14 N2 C1 C8 27.81(12)
N1 C1 C2 C17 -164.79(11)
N2 C1 C2 C17 -44.48(14)
C8 C1 C2 C17 79.44(14)
N1 C1 C2 C18 74.37(13)
N2 C1 C2 C18 -165.32(10)
C8 C1 C2 C18 -41.40(16)
N1 C1 C2 C3 -46.57(14)
N2 C1 C2 C3 73.74(13)
C8 C1 C2 C3 -162.34(11)
C17 C2 C3 C4 172.88(11)
C18 C2 C3 C4 -64.97(14)
C1 C2 C3 C4 54.54(15)
C2 C3 C4 C5 -59.33(16)
C6 N1 C5 C4 101.90(14)
C1 N1 C5 C4 -57.12(16)
C3 C4 C5 N1 55.57(15)
C5 N1 C6 O1 12.6(2)
C1 N1 C6 O1 172.69(13)
C5 N1 C6 C7 -166.99(12)
C1 N1 C6 C7 -6.86(15)
O1 C6 C7 C8 167.86(13)
N1 C6 C7 C8 -12.59(14)
C6 C7 C8 O2 152.00(11)
C6 C7 C8 C9 -82.14(13)
C6 C7 C8 C1 25.32(13)
N1 C1 C8 O2 -150.64(11)
N2 C1 C8 O2 97.52(12)
C2 C1 C8 O2 -29.96(17)
N1 C1 C8 C9 87.20(11)
N2 C1 C8 C9 -24.63(12)
C2 C1 C8 C9 -152.11(11)
N1 C1 C8 C7 -28.04(12)
N2 C1 C8 C7 -139.88(10)
C2 C1 C8 C7 92.64(13)
O2 C8 C9 C14 -110.75(12)
C7 C8 C9 C14 124.73(12)
C1 C8 C9 C14 14.23(14)
O2 C8 C9 C10 67.47(17)
C7 C8 C9 C10 -57.06(17)
C1 C8 C9 C10 -167.56(13)
C14 C9 C10 C11 -0.1(2)
C8 C9 C10 C11 -178.22(13)
C9 C10 C11 C12 -0.9(2)
C10 C11 C12 C13 0.7(2)
C11 C12 C13 C14 0.5(2)
C10 C9 C14 C13 1.4(2)
C8 C9 C14 C13 179.80(12)
C10 C9 C14 N2 -175.95(12)
C8 C9 C14 N2 2.41(15)
C12 C13 C14 C9 -1.6(2)
C12 C13 C14 N2 175.22(13)
C15 N2 C14 C9 133.81(13)
C1 N2 C14 C9 -19.70(14)
C15 N2 C14 C13 -43.3(2)
C1 N2 C14 C13 163.17(13)
C14 N2 C15 O3 35.9(2)
C1 N2 C15 O3 -176.10(13)
C14 N2 C15 C16 -140.13(13)
C1 N2 C15 C16 7.9(2)
O3 C15 C16 C17 -166.88(14)
N2 C15 C16 C17 9.1(2)
C15 C16 C17 C2 -44.13(17)
C18 C2 C17 C16 -178.79(12)
C3 C2 C17 C16 -56.59(15)
C1 C2 C17 C16 61.76(15)
C17 C2 C18 C19 71.31(16)
C3 C2 C18 C19 -49.51(16)
C1 C2 C18 C19 -169.14(12)
